data_1543123
loop_
_publ_author_name
'Jiang, Bin'
'Du, Chen Chen'
'Li, Min Jie'
'Gao, Ke'
'Kou, Li'
'Chen, Ming'
'Liu, Feng'
'Russell, Thomas P.'
'Wang, Hongyu'

_publ_section_title
;
 Synthesis of fluorinated diphenyl-diketopyrrolopyrrole derivatives as new
 building blocks for conjugated copolymers
;
_journal_issue 19
_journal_name_full 'Polym. Chem.'
_journal_page_first 3311
_journal_paper_doi 10.1039/C6PY00346J
_journal_volume 7
_journal_year 2016
_chemical_formula_sum 'C30 H32 Br2 F2 N2 O4'
_chemical_formula_weight 682.39
_chemical_name_systematic
; 
 ? 
;
_space_group_crystal_system triclinic
_space_group_IT_number 2
_space_group_name_Hall '-P 1'
_space_group_name_H-M_alt 'P -1'
_symmetry_space_group_name_Hall '-P 1'
_symmetry_space_group_name_H-M 'P -1'
_atom_sites_solution_hydrogens geom
_audit_creation_method SHELXL-2013
_audit_update_record
;
2015-12-04 deposited with the CCDC.
2016-04-14 downloaded from the CCDC.
;
_cell_angle_alpha 70.950(5)
_cell_angle_beta 73.447(4)
_cell_angle_gamma 74.305(4)
_cell_formula_units_Z 1
_cell_length_a 7.389(3)
_cell_length_b 8.698(3)
_cell_length_c 12.870(5)
_cell_measurement_reflns_used 866
_cell_measurement_temperature 293(2)
_cell_measurement_theta_max 25.386
_cell_measurement_theta_min 2.933
_cell_volume 734.9(5)
_computing_cell_refinement 'Bruker SMART'
_computing_data_collection 'Bruker SMART'
_computing_data_reduction 'Bruker SHELXTL'
_computing_molecular_graphics 'Bruker SHELXTL'
_computing_publication_material 'Bruker SHELXTL'
_computing_structure_refinement 'SHELXL-2013 (Sheldrick, 2013)'
_computing_structure_solution 'Bruker SHELXTL'
_diffrn_ambient_temperature 293(2)
_diffrn_measured_fraction_theta_full 0.950
_diffrn_measured_fraction_theta_max 0.975
_diffrn_measurement_device_type 'CCD area detector'
_diffrn_measurement_method 'phi and omega scans'
_diffrn_radiation_type MoK\a
_diffrn_radiation_wavelength 0.71073
_diffrn_reflns_av_R_equivalents 0.0445
_diffrn_reflns_av_unetI/netI 0.0457
_diffrn_reflns_Laue_measured_fraction_full 0.950
_diffrn_reflns_Laue_measured_fraction_max 0.975
_diffrn_reflns_limit_h_max 8
_diffrn_reflns_limit_h_min -8
_diffrn_reflns_limit_k_max 8
_diffrn_reflns_limit_k_min -10
_diffrn_reflns_limit_l_max 15
_diffrn_reflns_limit_l_min -13
_diffrn_reflns_number 3067
_diffrn_reflns_point_group_measured_fraction_full 0.950
_diffrn_reflns_point_group_measured_fraction_max 0.975
_diffrn_reflns_theta_full 25.242
_diffrn_reflns_theta_max 25.009
_diffrn_reflns_theta_min 1.715
_exptl_absorpt_coefficient_mu 2.808
_exptl_absorpt_correction_T_max 1.000
_exptl_absorpt_correction_T_min 0.438
_exptl_absorpt_correction_type multi-scan
_exptl_absorpt_process_details sadabs
_exptl_crystal_colour yellow
_exptl_crystal_density_diffrn 1.542
_exptl_crystal_description block
_exptl_crystal_F_000 346
_exptl_crystal_size_max 0.120
_exptl_crystal_size_mid 0.100
_exptl_crystal_size_min 0.100
_refine_diff_density_max 0.814
_refine_diff_density_min -0.669
_refine_diff_density_rms 0.161
_refine_ls_extinction_method none
_refine_ls_goodness_of_fit_ref 1.022
_refine_ls_hydrogen_treatment constr
_refine_ls_matrix_type full
_refine_ls_number_parameters 182
_refine_ls_number_reflns 2533
_refine_ls_number_restraints 0
_refine_ls_restrained_S_all 1.022
_refine_ls_R_factor_all 0.0675
_refine_ls_R_factor_gt 0.0539
_refine_ls_shift/su_max 0.000
_refine_ls_shift/su_mean 0.000
_refine_ls_structure_factor_coef Fsqd
_refine_ls_weighting_details
; 
 w=1/[\s^2^(Fo^2^)+(0.1179P)^2^] 
 where P=(Fo^2^+2Fc^2^)/3 
;
_refine_ls_weighting_scheme calc
_refine_ls_wR_factor_gt 0.1461
_refine_ls_wR_factor_ref 0.1680
_reflns_Friedel_coverage 0.000
_reflns_number_gt 1948
_reflns_number_total 2533
_reflns_threshold_expression 'I > 2\s(I)'
_cod_data_source_file c6py00346j2.cif
_cod_data_source_block a50317b
_cod_depositor_comments 'Adding full bibliography for 1543120--1543123.cif.'
_cod_database_code 1543123
_shelx_space_group_comment
; 
The symmetry employed for this shelxl refinement is uniquely defined 
by the following loop, which should always be used as a source of 
symmetry information in preference to the above space-group names. 
They are only intended as comments. 
;
_shelx_estimated_absorpt_t_min 0.729
_shelx_estimated_absorpt_t_max 0.767
_shelxl_version_number 2013-2

loop_
_space_group_symop_operation_xyz
'x, y, z'
'-x, -y, -z'

loop_
_atom_site_label
_atom_site_type_symbol
_atom_site_fract_x
_atom_site_fract_y
_atom_site_fract_z
_atom_site_U_iso_or_equiv
_atom_site_adp_type
_atom_site_occupancy
_atom_site_site_symmetry_order
_atom_site_calc_flag
_atom_site_refinement_flags_posn
_atom_site_refinement_flags_adp
Br1 Br 0.18706(8) -0.14923(7) 0.84346(5) 0.0599(3) Uani 1 1 d . .
F1 F 0.7319(4) 0.0965(4) 0.8626(3) 0.0563(8) Uani 1 1 d . .
O1 O 0.8284(5) 0.6416(5) 0.8441(3) 0.0532(9) Uani 1 1 d . .
N1 N 0.6591(5) 0.4557(5) 0.8429(3) 0.0397(9) Uani 1 1 d . .
C1 C 0.7014(7) 0.5640(6) 0.8897(4) 0.0391(11) Uani 1 1 d . .
C2 C 0.5002(6) 0.3860(5) 0.9116(4) 0.0353(10) Uani 1 1 d . .
C3 C 0.4402(6) 0.4466(5) 1.0044(3) 0.0366(10) Uani 1 1 d . .
C4 C 0.4268(6) 0.2649(6) 0.8868(3) 0.0360(10) Uani 1 1 d . .
C5 C 0.5438(6) 0.1221(5) 0.8650(3) 0.0338(10) Uani 1 1 d . .
C6 C 0.4790(6) -0.0005(6) 0.8495(4) 0.0377(10) Uani 1 1 d . .
H6 H 0.5638 -0.0946 0.8333 0.045 Uiso 1 1 calc R U
C7 C 0.2841(7) 0.0200(6) 0.8588(4) 0.0406(11) Uani 1 1 d . .
C8 C 0.1592(7) 0.1622(6) 0.8813(4) 0.0467(12) Uani 1 1 d . .
H8 H 0.0278 0.1752 0.8870 0.056 Uiso 1 1 calc R U
C9 C 0.2297(7) 0.2838(6) 0.8950(4) 0.0435(11) Uani 1 1 d . .
H9 H 0.1458 0.3790 0.9098 0.052 Uiso 1 1 calc R U
C10 C 0.7410(7) 0.4567(6) 0.7246(4) 0.0446(11) Uani 1 1 d . .
H10A H 0.7450 0.3494 0.7154 0.054 Uiso 1 1 calc R U
H10B H 0.8721 0.4743 0.7045 0.054 Uiso 1 1 calc R U
C11 C 0.6260(8) 0.5900(7) 0.6461(4) 0.0515(12) Uani 1 1 d . .
H11A H 0.6115 0.6963 0.6599 0.062 Uiso 1 1 calc R U
H11B H 0.4985 0.5666 0.6610 0.062 Uiso 1 1 calc R U
C12 C 0.7245(9) 0.5992(8) 0.5234(4) 0.0628(16) Uani 1 1 d . .
H12A H 0.8531 0.6197 0.5096 0.075 Uiso 1 1 calc R U
H12B H 0.7370 0.4930 0.5099 0.075 Uiso 1 1 calc R U
C13 C 0.6163(11) 0.7339(10) 0.4410(6) 0.091(2) Uani 1 1 d . .
H13A H 0.4956 0.7065 0.4470 0.136 Uiso 1 1 calc R U
H13B H 0.6916 0.7424 0.3657 0.136 Uiso 1 1 calc R U
H13C H 0.5932 0.8379 0.4581 0.136 Uiso 1 1 calc R U
C14 C 0.9313(11) 0.1439(10) 0.4238(6) 0.085(2) Uani 1 1 d . .
H14A H 0.9487 0.2521 0.3737 0.102 Uiso 1 1 calc R U
H14B H 0.8145 0.1215 0.4165 0.102 Uiso 1 1 calc R U
C15 C 0.9021(11) -0.0159(11) 0.6087(6) 0.093(3) Uani 1 1 d . .
H15A H 0.7844 -0.0455 0.6091 0.111 Uiso 1 1 calc R U
H15B H 0.8965 -0.0137 0.6844 0.111 Uiso 1 1 calc R U
O2 O 0.9134(8) 0.1446(6) 0.5344(5) 0.0877(14) Uani 1 1 d . .

loop_
_atom_site_aniso_label
_atom_site_aniso_U_11
_atom_site_aniso_U_22
_atom_site_aniso_U_33
_atom_site_aniso_U_23
_atom_site_aniso_U_13
_atom_site_aniso_U_12
Br1 0.0638(4) 0.0581(4) 0.0726(5) -0.0250(3) -0.0187(3) -0.0225(3)
F1 0.0405(16) 0.0531(18) 0.078(2) -0.0212(16) -0.0166(14) -0.0048(13)
O1 0.051(2) 0.054(2) 0.055(2) -0.0187(17) 0.0071(16) -0.0274(18)
N1 0.042(2) 0.040(2) 0.033(2) -0.0103(17) 0.0004(15) -0.0095(17)
C1 0.039(2) 0.033(2) 0.041(3) -0.009(2) -0.003(2) -0.008(2)
C2 0.034(2) 0.031(2) 0.040(2) -0.0069(19) -0.0077(18) -0.0088(19)
C3 0.038(2) 0.033(2) 0.032(2) -0.0075(19) -0.0021(18) -0.0038(19)
C4 0.041(2) 0.036(2) 0.029(2) -0.0078(19) -0.0065(18) -0.006(2)
C5 0.031(2) 0.035(2) 0.033(2) -0.0045(19) -0.0058(17) -0.0085(19)
C6 0.042(3) 0.033(2) 0.037(2) -0.0084(19) -0.0071(19) -0.008(2)
C7 0.047(3) 0.044(3) 0.035(2) -0.012(2) -0.0087(19) -0.015(2)
C8 0.034(2) 0.055(3) 0.055(3) -0.017(2) -0.009(2) -0.011(2)
C9 0.038(3) 0.042(3) 0.052(3) -0.018(2) -0.008(2) -0.004(2)
C10 0.049(3) 0.043(3) 0.035(2) -0.013(2) 0.003(2) -0.008(2)
C11 0.049(3) 0.055(3) 0.045(3) -0.012(2) -0.004(2) -0.010(2)
C12 0.064(3) 0.075(4) 0.041(3) -0.011(3) -0.005(2) -0.011(3)
C13 0.094(5) 0.099(6) 0.062(4) 0.001(4) -0.024(4) -0.010(4)
C14 0.088(5) 0.087(5) 0.062(4) -0.004(4) -0.008(3) -0.016(4)
C15 0.076(5) 0.133(8) 0.053(4) -0.027(4) 0.001(3) -0.009(5)
O2 0.095(4) 0.078(3) 0.104(4) -0.047(3) -0.019(3) -0.014(3)

loop_
_atom_type_symbol
_atom_type_description
_atom_type_scat_dispersion_real
_atom_type_scat_dispersion_imag
_atom_type_scat_source
C C 0.0033 0.0016 'International Tables Vol C Tables 4.2.6.8 and 6.1.1.4'
H H 0.0000 0.0000 'International Tables Vol C Tables 4.2.6.8 and 6.1.1.4'
N N 0.0061 0.0033 'International Tables Vol C Tables 4.2.6.8 and 6.1.1.4'
O O 0.0106 0.0060 'International Tables Vol C Tables 4.2.6.8 and 6.1.1.4'
F F 0.0171 0.0103 'International Tables Vol C Tables 4.2.6.8 and 6.1.1.4'
Br Br -0.2901 2.4595 'International Tables Vol C Tables 4.2.6.8 and 6.1.1.4'

loop_
_geom_angle_atom_site_label_1
_geom_angle_atom_site_label_2
_geom_angle_atom_site_label_3
_geom_angle
_geom_angle_site_symmetry_1
_geom_angle_site_symmetry_3
C2 N1 C1 111.5(4) . .
C2 N1 C10 125.6(4) . .
C1 N1 C10 120.9(4) . .
O1 C1 N1 123.4(4) . .
O1 C1 C3 133.2(5) . 2_667
N1 C1 C3 103.4(4) . 2_667
C3 C2 N1 107.2(4) . .
C3 C2 C4 128.8(4) . .
N1 C2 C4 123.9(4) . .
C2 C3 C3 109.2(5) . 2_667
C2 C3 C1 142.1(4) . 2_667
C3 C3 C1 108.7(5) 2_667 2_667
C5 C4 C9 117.3(4) . .
C5 C4 C2 121.9(4) . .
C9 C4 C2 120.5(4) . .
F1 C5 C6 117.3(4) . .
F1 C5 C4 118.7(4) . .
C6 C5 C4 123.9(4) . .
C5 C6 C7 117.8(4) . .
C6 C7 C8 120.6(4) . .
C6 C7 Br1 119.3(4) . .
C8 C7 Br1 120.1(4) . .
C9 C8 C7 120.0(4) . .
C8 C9 C4 120.4(4) . .
N1 C10 C11 112.2(4) . .
C10 C11 C12 111.1(4) . .
C13 C12 C11 113.1(5) . .
O2 C14 C15 110.6(6) . 2_756
O2 C15 C14 112.3(6) . 2_756
C14 O2 C15 110.6(6) . .

loop_
_geom_bond_atom_site_label_1
_geom_bond_atom_site_label_2
_geom_bond_distance
_geom_bond_site_symmetry_2
Br1 C7 1.887(5) .
F1 C5 1.339(5) .
O1 C1 1.205(6) .
N1 C2 1.404(6) .
N1 C1 1.409(6) .
N1 C10 1.467(6) .
C1 C3 1.456(6) 2_667
C2 C3 1.372(6) .
C2 C4 1.460(6) .
C3 C3 1.406(9) 2_667
C3 C1 1.456(6) 2_667
C4 C5 1.370(6) .
C4 C9 1.398(6) .
C5 C6 1.370(6) .
C6 C7 1.377(6) .
C7 C8 1.388(7) .
C8 C9 1.376(7) .
C10 C11 1.509(7) .
C11 C12 1.525(7) .
C12 C13 1.517(8) .
C14 O2 1.393(8) .
C14 C15 1.483(10) 2_756
C15 O2 1.420(9) .
C15 C14 1.483(10) 2_756

loop_
_geom_torsion_atom_site_label_1
_geom_torsion_atom_site_label_2
_geom_torsion_atom_site_label_3
_geom_torsion_atom_site_label_4
_geom_torsion
_geom_torsion_site_symmetry_1
_geom_torsion_site_symmetry_4
C2 N1 C1 O1 -177.9(4) . .
C10 N1 C1 O1 -13.0(7) . .
C2 N1 C1 C3 1.7(5) . 2_667
C10 N1 C1 C3 166.6(4) . 2_667
C1 N1 C2 C3 -0.9(5) . .
C10 N1 C2 C3 -165.0(4) . .
C1 N1 C2 C4 -177.8(4) . .
C10 N1 C2 C4 18.1(7) . .
N1 C2 C3 C3 -0.3(6) . 2_667
C4 C2 C3 C3 176.4(5) . 2_667
N1 C2 C3 C1 -178.2(6) . 2_667
C4 C2 C3 C1 -1.5(9) . 2_667
C3 C2 C4 C5 -123.3(5) . .
N1 C2 C4 C5 53.0(6) . .
C3 C2 C4 C9 50.7(6) . .
N1 C2 C4 C9 -133.0(5) . .
C9 C4 C5 F1 -176.5(4) . .
C2 C4 C5 F1 -2.3(6) . .
C9 C4 C5 C6 0.8(6) . .
C2 C4 C5 C6 175.0(4) . .
F1 C5 C6 C7 176.0(4) . .
C4 C5 C6 C7 -1.3(7) . .
C5 C6 C7 C8 1.0(7) . .
C5 C6 C7 Br1 -177.8(3) . .
C6 C7 C8 C9 -0.3(7) . .
Br1 C7 C8 C9 178.5(4) . .
C7 C8 C9 C4 -0.2(7) . .
C5 C4 C9 C8 0.0(7) . .
C2 C4 C9 C8 -174.3(4) . .
C2 N1 C10 C11 79.3(6) . .
C1 N1 C10 C11 -83.4(6) . .
N1 C10 C11 C12 174.6(5) . .
C10 C11 C12 C13 -178.9(6) . .
C15 C14 O2 C15 -54.9(9) 2_756 .
C14 C15 O2 C14 55.8(10) 2_756 .
